data_8107682
loop_
_publ_author_name
'Deng, Shao-Wen'
'Yuan, Lin'
'Li, Zhong-Yan'

_publ_section_title
;
 The crystal structure of methyl 5-nitro-2-(tosyloxy)benzoate, C15H13NO7S
;
_journal_issue 6
_journal_name_full 'Zeitschrift f\"ur Kristallographie - New Crystal Structures'
_journal_page_first 1133
_journal_page_last 1134
_journal_paper_doi 10.1515/ncrs-2023-0360
_journal_volume 238
_journal_year 2023
_chemical_formula_moiety 'C15 H13 N O7 S'
_chemical_formula_sum 'C15 H13 N O7 S'
_chemical_formula_weight 351.32
_chemical_name_systematic
;
methyl 5-nitro-2-(tosyloxy)benzoate
;
_space_group_crystal_system triclinic
_space_group_IT_number 2
_space_group_name_Hall '-P 1'
_space_group_name_H-M_alt 'P -1'
_atom_sites_solution_hydrogens geom
_cell_angle_alpha 79.1416(18)
_cell_angle_beta 79.4782(16)
_cell_angle_gamma 81.1835(18)
_cell_formula_units_Z 2
_cell_length_a 6.5990(11)
_cell_length_b 7.7259(13)
_cell_length_c 16.428(3)
_cell_measurement_reflns_used 5563
_cell_measurement_temperature 296.15
_cell_measurement_theta_max 27.25
_cell_measurement_theta_min 2.56
_cell_volume 802.6(2)
_computing_cell_refinement 'Bruker SMART [1]'
_computing_data_collection 'Bruker SMART [1]'
_computing_data_reduction 'Bruker SAINT [1]'
_computing_molecular_graphics 'Bruker SHELXTL [1]'
_computing_publication_material 'Bruker SHELXTL [1]'
_computing_structure_refinement 'SHELXL, OLEX2 [3-4]'
_computing_structure_solution 'SHELXT  [2]'
_diffrn_ambient_temperature 296.15
_diffrn_measured_fraction_theta_full 0.997
_diffrn_measured_fraction_theta_max 0.997
_diffrn_measurement_device_type 'Bruker APEX-II CCD'
_diffrn_measurement_method '\f and \w scans'
_diffrn_radiation_type MoK\a
_diffrn_radiation_wavelength 0.71073
_diffrn_reflns_av_R_equivalents 0.0125
_diffrn_reflns_av_unetI/netI 0.0117
_diffrn_reflns_Laue_measured_fraction_full 0.997
_diffrn_reflns_Laue_measured_fraction_max 0.997
_diffrn_reflns_limit_h_max 7
_diffrn_reflns_limit_h_min -7
_diffrn_reflns_limit_k_max 9
_diffrn_reflns_limit_k_min -9
_diffrn_reflns_limit_l_max 19
_diffrn_reflns_limit_l_min -19
_diffrn_reflns_number 7654
_diffrn_reflns_point_group_measured_fraction_full 0.997
_diffrn_reflns_point_group_measured_fraction_max 0.997
_diffrn_reflns_theta_full 25.005
_diffrn_reflns_theta_max 25.005
_diffrn_reflns_theta_min 1.278
_diffrn_standards_number 0
_exptl_absorpt_coefficient_mu 0.239
_exptl_absorpt_correction_T_max 0.7456
_exptl_absorpt_correction_T_min 0.6953
_exptl_absorpt_correction_type multi-scan
_exptl_absorpt_process_details
;
SADABS-2014/5 (Bruker,2014/5) was used for absorption correction.
wR2(int) was 0.0519 before and 0.0251 after correction.
The Ratio of minimum to maximum transmission is 0.9325.
The \l/2 correction factor is 0.00150.
;
_exptl_crystal_density_diffrn 1.454
_exptl_crystal_description block
_exptl_crystal_F_000 364
_refine_diff_density_max 0.330
_refine_diff_density_min -0.272
_refine_diff_density_rms 0.035
_refine_ls_extinction_coef 0.034(3)
_refine_ls_extinction_expression Fc^*^=kFc[1+0.001xFc^2^\l^3^/sin(2\q)]^-1/4^
_refine_ls_extinction_method 'SHELXL-2014/7 (Sheldrick 2014'
_refine_ls_goodness_of_fit_ref 1.038
_refine_ls_hydrogen_treatment constr
_refine_ls_matrix_type full
_refine_ls_number_parameters 220
_refine_ls_number_reflns 2813
_refine_ls_number_restraints 0
_refine_ls_restrained_S_all 1.038
_refine_ls_R_factor_all 0.0373
_refine_ls_R_factor_gt 0.0340
_refine_ls_shift/su_max 0.000
_refine_ls_shift/su_mean 0.000
_refine_ls_structure_factor_coef Fsqd
_refine_ls_weighting_details 'w=1/[\s^2^(Fo^2^)+(0.0499P)^2^+0.2504P] where P=(Fo^2^+2Fc^2^)/3'
_refine_ls_weighting_scheme calc
_refine_ls_wR_factor_gt 0.0921
_refine_ls_wR_factor_ref 0.0960
_reflns_Friedel_coverage 0.000
_reflns_Friedel_fraction_full .
_reflns_Friedel_fraction_max .
_reflns_number_gt 2548
_reflns_number_total 2813
_reflns_threshold_expression 'I > 2\s(I)'
_cod_data_source_file suppl_j_ncrs-2023-0360_suppl_001.cif
_cod_data_source_block 0m
_cod_database_code 8107682
_shelx_space_group_comment
;
The symmetry employed for this shelxl refinement is uniquely defined
by the following loop, which should always be used as a source of
symmetry information in preference to the above space-group names.
They are only intended as comments.
;
_olex2_refinement_description
;
1. Fixed Uiso
 At 1.2 times of:
  All C(H) groups
 At 1.5 times of:
  All C(H,H,H) groups
2.a Aromatic/amide H refined with riding coordinates:
 C6(H6), C14(H14), C3(H3), C4(H4), C10(H10), C13(H13), C11(H11)
2.b Idealised Me refined as rotating group:
 C15(H15A,H15B,H15C), C8(H8A,H8B,H8C)
;
_olex2_submission_special_instructions 'No special instructions were received'

loop_
_space_group_symop_operation_xyz
'x, y, z'
'-x, -y, -z'

loop_
_atom_site_label
_atom_site_type_symbol
_atom_site_fract_x
_atom_site_fract_y
_atom_site_fract_z
_atom_site_U_iso_or_equiv
_atom_site_adp_type
_atom_site_occupancy
_atom_site_site_symmetry_order
_atom_site_calc_flag
_atom_site_refinement_flags_posn
_atom_site_refinement_flags_adp
_atom_site_refinement_flags_occupancy
_atom_site_disorder_assembly
_atom_site_disorder_group
C1 C 0.1349(2) 0.1088(2) 0.12603(10) 0.0437(4) Uani 1 1 d . . . . .
C2 C -0.0220(2) 0.1560(2) 0.19044(10) 0.0428(4) Uani 1 1 d . . . . .
C3 C -0.2028(3) 0.2616(2) 0.17379(12) 0.0539(4) Uani 1 1 d . . . . .
H3 H -0.3040 0.2927 0.2177 0.065 Uiso 1 1 calc R . . . .
C4 C -0.2333(3) 0.3210(2) 0.09195(12) 0.0579(5) Uani 1 1 d . . . . .
H4 H -0.3559 0.3902 0.0799 0.069 Uiso 1 1 calc R . . . .
C5 C -0.0788(3) 0.2758(2) 0.02866(11) 0.0508(4) Uani 1 1 d . . . . .
C6 C 0.1045(3) 0.1729(2) 0.04390(10) 0.0488(4) Uani 1 1 d . . . . .
H6 H 0.2070 0.1466 -0.0005 0.059 Uiso 1 1 calc R . . . .
C7 C 0.3338(3) -0.0076(2) 0.13878(11) 0.0508(4) Uani 1 1 d . . . . .
C8 C 0.4928(4) -0.2518(4) 0.22346(18) 0.0916(8) Uani 1 1 d . . . . .
H8A H 0.5468 -0.3177 0.1785 0.137 Uiso 1 1 calc GR . . . .
H8B H 0.4599 -0.3328 0.2746 0.137 Uiso 1 1 calc GR . . . .
H8C H 0.5950 -0.1815 0.2299 0.137 Uiso 1 1 calc GR . . . .
C9 C 0.0056(2) 0.3421(2) 0.36042(9) 0.0430(4) Uani 1 1 d . . . . .
C10 C 0.0187(3) 0.5068(2) 0.31029(11) 0.0541(4) Uani 1 1 d . . . . .
H10 H 0.1010 0.5175 0.2576 0.065 Uiso 1 1 calc R . . . .
C11 C -0.0920(3) 0.6540(2) 0.33980(13) 0.0610(5) Uani 1 1 d . . . . .
H11 H -0.0838 0.7650 0.3064 0.073 Uiso 1 1 calc R . . . .
C12 C -0.2154(3) 0.6418(2) 0.41794(13) 0.0556(4) Uani 1 1 d . . . . .
C13 C -0.2253(3) 0.4749(2) 0.46665(12) 0.0551(4) Uani 1 1 d . . . . .
H13 H -0.3074 0.4643 0.5193 0.066 Uiso 1 1 calc R . . . .
C14 C -0.1165(3) 0.3241(2) 0.43890(10) 0.0489(4) Uani 1 1 d . . . . .
H14 H -0.1250 0.2129 0.4721 0.059 Uiso 1 1 calc R . . . .
C15 C -0.3336(3) 0.8056(3) 0.44917(17) 0.0802(7) Uani 1 1 d . . . . .
H15A H -0.4455 0.8505 0.4180 0.120 Uiso 1 1 calc GR . . . .
H15B H -0.2419 0.8945 0.4418 0.120 Uiso 1 1 calc GR . . . .
H15C H -0.3887 0.7762 0.5076 0.120 Uiso 1 1 calc GR . . . .
N1 N -0.1097(3) 0.3362(2) -0.05944(11) 0.0654(4) Uani 1 1 d . . . . .
O1 O -0.2682(3) 0.4299(3) -0.07302(12) 0.1049(6) Uani 1 1 d . . . . .
O2 O 0.0242(3) 0.2892(3) -0.11453(10) 0.0956(6) Uani 1 1 d . . . . .
O3 O 0.4951(2) 0.0139(2) 0.09306(9) 0.0733(4) Uani 1 1 d . . . . .
O4 O 0.3075(2) -0.13692(17) 0.20448(9) 0.0631(4) Uani 1 1 d . . . . .
O5 O -0.00912(17) 0.08901(15) 0.27484(7) 0.0488(3) Uani 1 1 d . . . . .
O6 O 0.32249(18) 0.20630(19) 0.26435(8) 0.0625(4) Uani 1 1 d . . . . .
O7 O 0.1708(2) 0.01357(17) 0.39140(8) 0.0658(4) Uani 1 1 d . . . . .
S1 S 0.14808(6) 0.15465(5) 0.32361(2) 0.04730(16) Uani 1 1 d . . . . .

loop_
_atom_site_aniso_label
_atom_site_aniso_U_11
_atom_site_aniso_U_22
_atom_site_aniso_U_33
_atom_site_aniso_U_23
_atom_site_aniso_U_13
_atom_site_aniso_U_12
S1 0.0444(2) 0.0511(3) 0.0444(2) -0.00858(17) -0.00528(17) -0.00075(17)
O5 0.0501(6) 0.0505(6) 0.0449(6) -0.0067(5) -0.0005(5) -0.0129(5)
C9 0.0434(8) 0.0447(8) 0.0399(8) -0.0040(6) -0.0081(6) -0.0041(6)
O6 0.0439(7) 0.0830(9) 0.0629(8) -0.0244(7) 0.0032(6) -0.0131(6)
C2 0.0416(8) 0.0417(8) 0.0457(8) -0.0075(6) -0.0046(6) -0.0098(6)
O4 0.0550(7) 0.0563(7) 0.0730(8) -0.0042(6) -0.0164(6) 0.0081(6)
C7 0.0477(9) 0.0583(10) 0.0483(9) -0.0200(8) -0.0090(8) 0.0036(7)
O3 0.0500(8) 0.0996(11) 0.0626(8) -0.0187(8) 0.0003(6) 0.0104(7)
C6 0.0495(9) 0.0511(9) 0.0473(9) -0.0127(7) -0.0068(7) -0.0058(7)
C14 0.0495(9) 0.0473(9) 0.0457(9) -0.0019(7) -0.0038(7) -0.0045(7)
C1 0.0418(8) 0.0431(8) 0.0473(9) -0.0113(7) -0.0076(7) -0.0036(6)
O7 0.0780(9) 0.0554(7) 0.0566(7) -0.0034(6) -0.0169(6) 0.0151(6)
C3 0.0403(9) 0.0559(10) 0.0642(11) -0.0159(8) -0.0013(8) -0.0027(7)
C4 0.0471(10) 0.0539(10) 0.0741(12) -0.0105(9) -0.0206(9) 0.0022(8)
C5 0.0556(10) 0.0449(9) 0.0555(10) -0.0070(7) -0.0187(8) -0.0071(7)
C12 0.0467(9) 0.0502(10) 0.0761(12) -0.0189(9) -0.0226(9) 0.0011(7)
C10 0.0629(11) 0.0510(9) 0.0457(9) 0.0005(7) -0.0071(8) -0.0108(8)
C13 0.0454(9) 0.0632(11) 0.0552(10) -0.0154(8) -0.0020(7) -0.0019(8)
N1 0.0770(11) 0.0584(9) 0.0657(10) -0.0038(8) -0.0322(9) -0.0065(8)
C11 0.0710(12) 0.0425(9) 0.0697(12) 0.0011(8) -0.0208(10) -0.0087(8)
O2 0.1011(13) 0.1272(15) 0.0537(9) -0.0078(9) -0.0203(9) 0.0020(11)
O1 0.1090(14) 0.1114(14) 0.0919(12) -0.0094(10) -0.0539(11) 0.0301(11)
C15 0.0669(13) 0.0614(12) 0.1200(19) -0.0384(13) -0.0242(13) 0.0082(10)
C8 0.0737(15) 0.0895(17) 0.1021(18) -0.0020(14) -0.0321(13) 0.0246(13)

loop_
_atom_type_symbol
_atom_type_description
_atom_type_scat_dispersion_real
_atom_type_scat_dispersion_imag
_atom_type_scat_source
C C 0.0033 0.0016 'International Tables Vol C Tables 4.2.6.8 and 6.1.1.4'
H H 0.0000 0.0000 'International Tables Vol C Tables 4.2.6.8 and 6.1.1.4'
N N 0.0061 0.0033 'International Tables Vol C Tables 4.2.6.8 and 6.1.1.4'
O O 0.0106 0.0060 'International Tables Vol C Tables 4.2.6.8 and 6.1.1.4'
S S 0.1246 0.1234 'International Tables Vol C Tables 4.2.6.8 and 6.1.1.4'

loop_
_geom_angle_atom_site_label_1
_geom_angle_atom_site_label_2
_geom_angle_atom_site_label_3
_geom_angle
_geom_angle_site_symmetry_1
_geom_angle_site_symmetry_3
O5 S1 C9 103.44(7) . .
O6 S1 O5 108.36(7) . .
O6 S1 C9 109.32(8) . .
O7 S1 O5 102.88(8) . .
O7 S1 C9 110.12(8) . .
O7 S1 O6 121.11(9) . .
C2 O5 S1 121.91(9) . .
C14 C9 S1 119.80(12) . .
C10 C9 S1 118.94(12) . .
C10 C9 C14 121.26(15) . .
C1 C2 O5 121.55(14) . .
C3 C2 O5 116.64(14) . .
C3 C2 C1 121.69(15) . .
C7 O4 C8 115.90(17) . .
O4 C7 C1 112.08(14) . .
O3 C7 O4 125.17(16) . .
O3 C7 C1 122.73(16) . .
C1 C6 H6 120.3 . .
C5 C6 H6 120.3 . .
C5 C6 C1 119.46(16) . .
C9 C14 H14 120.8 . .
C13 C14 C9 118.44(16) . .
C13 C14 H14 120.8 . .
C2 C1 C7 124.98(14) . .
C6 C1 C2 117.89(15) . .
C6 C1 C7 117.12(14) . .
C2 C3 H3 120.1 . .
C4 C3 C2 119.89(16) . .
C4 C3 H3 120.1 . .
C3 C4 H4 120.8 . .
C5 C4 C3 118.47(16) . .
C5 C4 H4 120.8 . .
C6 C5 N1 118.14(16) . .
C4 C5 C6 122.57(16) . .
C4 C5 N1 119.28(16) . .
C13 C12 C15 121.20(19) . .
C11 C12 C13 118.07(16) . .
C11 C12 C15 120.72(19) . .
C9 C10 H10 120.6 . .
C11 C10 C9 118.75(16) . .
C11 C10 H10 120.6 . .
C14 C13 C12 121.68(17) . .
C14 C13 H13 119.2 . .
C12 C13 H13 119.2 . .
O2 N1 C5 118.56(16) . .
O1 N1 C5 118.27(19) . .
O1 N1 O2 123.17(19) . .
C12 C11 H11 119.1 . .
C10 C11 C12 121.78(16) . .
C10 C11 H11 119.1 . .
C12 C15 H15A 109.5 . .
C12 C15 H15B 109.5 . .
C12 C15 H15C 109.5 . .
H15A C15 H15B 109.5 . .
H15A C15 H15C 109.5 . .
H15B C15 H15C 109.5 . .
O4 C8 H8A 109.5 . .
O4 C8 H8B 109.5 . .
O4 C8 H8C 109.5 . .
H8A C8 H8B 109.5 . .
H8A C8 H8C 109.5 . .
H8B C8 H8C 109.5 . .

loop_
_geom_bond_atom_site_label_1
_geom_bond_atom_site_label_2
_geom_bond_distance
_geom_bond_site_symmetry_2
S1 O5 1.6104(12) .
S1 C9 1.7469(16) .
S1 O6 1.4202(13) .
S1 O7 1.4157(13) .
O5 C2 1.3989(19) .
C9 C14 1.385(2) .
C9 C10 1.385(2) .
C2 C1 1.398(2) .
C2 C3 1.378(2) .
O4 C7 1.331(2) .
O4 C8 1.444(2) .
C7 O3 1.200(2) .
C7 C1 1.498(2) .
C6 H6 0.9300 .
C6 C1 1.386(2) .
C6 C5 1.378(2) .
C14 H14 0.9300 .
C14 C13 1.380(2) .
C3 H3 0.9300 .
C3 C4 1.377(3) .
C4 H4 0.9300 .
C4 C5 1.372(3) .
C5 N1 1.476(2) .
C12 C13 1.388(3) .
C12 C11 1.384(3) .
C12 C15 1.506(3) .
C10 H10 0.9300 .
C10 C11 1.374(3) .
C13 H13 0.9300 .
N1 O2 1.211(2) .
N1 O1 1.208(2) .
C11 H11 0.9300 .
C15 H15A 0.9600 .
C15 H15B 0.9600 .
C15 H15C 0.9600 .
C8 H8A 0.9600 .
C8 H8B 0.9600 .
C8 H8C 0.9600 .

loop_
_geom_torsion_atom_site_label_1
_geom_torsion_atom_site_label_2
_geom_torsion_atom_site_label_3
_geom_torsion_atom_site_label_4
_geom_torsion
_geom_torsion_site_symmetry_1
_geom_torsion_site_symmetry_2
_geom_torsion_site_symmetry_3
_geom_torsion_site_symmetry_4
S1 O5 C2 C1 72.79(17) . . . .
S1 O5 C2 C3 -111.21(14) . . . .
S1 C9 C14 C13 179.24(13) . . . .
S1 C9 C10 C11 -179.38(14) . . . .
O5 S1 C9 C14 90.38(14) . . . .
O5 S1 C9 C10 -90.11(14) . . . .
O5 C2 C1 C7 -3.1(2) . . . .
O5 C2 C1 C6 176.31(14) . . . .
O5 C2 C3 C4 -175.00(15) . . . .
C9 S1 O5 C2 86.94(12) . . . .
C9 C14 C13 C12 0.2(3) . . . .
C9 C10 C11 C12 0.0(3) . . . .
O6 S1 O5 C2 -29.02(14) . . . .
O6 S1 C9 C14 -154.34(13) . . . .
O6 S1 C9 C10 25.17(16) . . . .
C2 C3 C4 C5 -1.4(3) . . . .
O4 C7 C1 C2 35.9(2) . . . .
O4 C7 C1 C6 -143.54(15) . . . .
O3 C7 C1 C2 -145.61(18) . . . .
O3 C7 C1 C6 35.0(2) . . . .
C6 C5 N1 O2 1.9(3) . . . .
C6 C5 N1 O1 -178.31(18) . . . .
C14 C9 C10 C11 0.1(3) . . . .
C1 C2 C3 C4 1.0(3) . . . .
C1 C6 C5 C4 1.2(3) . . . .
C1 C6 C5 N1 -177.68(14) . . . .
O7 S1 O5 C2 -158.38(12) . . . .
O7 S1 C9 C14 -18.99(16) . . . .
O7 S1 C9 C10 160.52(14) . . . .
C3 C2 C1 C7 -178.89(15) . . . .
C3 C2 C1 C6 0.5(2) . . . .
C3 C4 C5 C6 0.3(3) . . . .
C3 C4 C5 N1 179.18(16) . . . .
C4 C5 N1 O2 -176.96(19) . . . .
C4 C5 N1 O1 2.8(3) . . . .
C5 C6 C1 C2 -1.6(2) . . . .
C5 C6 C1 C7 177.89(15) . . . .
C10 C9 C14 C13 -0.3(3) . . . .
C13 C12 C11 C10 -0.1(3) . . . .
C11 C12 C13 C14 -0.1(3) . . . .
C15 C12 C13 C14 -179.52(17) . . . .
C15 C12 C11 C10 179.38(18) . . . .
C8 O4 C7 O3 3.8(3) . . . .
C8 O4 C7 C1 -177.73(17) . . . .
